data_1575972
loop_
_publ_author_name
'Narjinari, Himani'
'Dhole, Sunil'
'Kumar, Akshai'

_publ_section_title
;
 Catalytic Value Addition of Glycerol to Lactic Acid by Chromium Chloride
 and its Corresponding Pincer Complex
;
_journal_name_full 'Catalysis Science &amp; Technology'
_journal_paper_doi 10.1039/D5CY01041A
_journal_year 2025
_chemical_formula_moiety 'C19 H15 Cl3 Cr N3, 1[H2O]'
_chemical_formula_sum 'C19 H17 Cl3 Cr N3 O'
_chemical_formula_weight 461.70
_chemical_name_common (Ph2NNN)CrCl3
_chemical_name_systematic (Ph2NNN)CrCl3
_space_group_crystal_system monoclinic
_space_group_IT_number 14
_space_group_name_Hall '-P 2yn'
_space_group_name_H-M_alt 'P 1 21/n 1'
_atom_sites_solution_hydrogens geom
_audit_creation_date 2025-07-31
_audit_creation_method
;
Olex2 1.5
(compiled 2025.05.31 svn.r86d253d1 for OlexSys, GUI svn.r7254)
;
_audit_update_record
;
2025-07-31 deposited with the CCDC.	2025-10-14 downloaded from the CCDC.
;
_cell_angle_alpha 90
_cell_angle_beta 103.866(10)
_cell_angle_gamma 90
_cell_formula_units_Z 4
_cell_length_a 15.800(6)
_cell_length_b 8.357(3)
_cell_length_c 16.344(6)
_cell_measurement_reflns_used 4626
_cell_measurement_temperature 296(2)
_cell_measurement_theta_max 18.61
_cell_measurement_theta_min 2.57
_cell_volume 2095.2(13)
_computing_cell_refinement
;
CrystalClear-SM Expert 2.0 r7 (Rigaku, 2011)
;
_computing_data_collection
;
CrystalClear-SM Expert 2.0 r7 (Rigaku, 2011)
;
_computing_data_reduction
;
CrystalClear-SM Expert 2.0 r7 (Rigaku, 2011)
;
_computing_molecular_graphics 'Olex2 1.5 (Dolomanov et al., 2009)'
_computing_publication_material 'Olex2 1.5 (Dolomanov et al., 2009)'
_computing_structure_refinement 'SHELXL 2019/3 (Sheldrick, 2015)'
_computing_structure_solution 'SHELXT 2018/2 (Sheldrick, 2018)'
_diffrn_ambient_temperature 296.00
_diffrn_detector_area_resol_mean 28.5714
_diffrn_detector_type 'Rigaku Saturn724+'
_diffrn_measured_fraction_theta_full 0.993
_diffrn_measured_fraction_theta_max 0.993
_diffrn_measurement_device 'AFC12 (Right): Kappa 3 circle'
_diffrn_measurement_device_type 'Bruker APEX-II CCD'
_diffrn_measurement_method '\f and \w scans'
_diffrn_measurement_specimen_support 'Mitegen 50um'
_diffrn_radiation_type MoK\a
_diffrn_radiation_wavelength 0.71073
_diffrn_reflns_av_R_equivalents 0.1150
_diffrn_reflns_av_unetI/netI 0.0500
_diffrn_reflns_Laue_measured_fraction_full 0.993
_diffrn_reflns_Laue_measured_fraction_max 0.993
_diffrn_reflns_limit_h_max 14
_diffrn_reflns_limit_h_min -14
_diffrn_reflns_limit_k_max 7
_diffrn_reflns_limit_k_min -7
_diffrn_reflns_limit_l_max 14
_diffrn_reflns_limit_l_min -14
_diffrn_reflns_number 24605
_diffrn_reflns_point_group_measured_fraction_full 0.993
_diffrn_reflns_point_group_measured_fraction_max 0.993
_diffrn_reflns_theta_full 18.753
_diffrn_reflns_theta_max 18.753
_diffrn_reflns_theta_min 2.056
_exptl_absorpt_coefficient_mu 0.942
_exptl_absorpt_correction_T_max 0.7443
_exptl_absorpt_correction_T_min 0.6484
_exptl_absorpt_correction_type multi-scan
_exptl_absorpt_process_details
;
SADABS-2016/2 (Bruker,2016/2) was used for absorption correction.
wR2(int) was 0.1109 before and 0.0890 after correction.
The Ratio of minimum to maximum transmission is 0.8712.
The \l/2 correction factor is Not present.
;
_exptl_crystal_colour green
_exptl_crystal_colour_primary green
_exptl_crystal_density_diffrn 1.464
_exptl_crystal_description plate
_exptl_crystal_F_000 940
_exptl_crystal_recrystallization_method 'Re-crystallisation from solvent: Methanol + Water'
_exptl_crystal_size_max 0.18
_exptl_crystal_size_mid 0.14
_exptl_crystal_size_min 0.12
_refine_diff_density_max 0.357
_refine_diff_density_min -0.300
_refine_diff_density_rms 0.075
_refine_ls_extinction_method none
_refine_ls_goodness_of_fit_ref 1.223
_refine_ls_hydrogen_treatment constr
_refine_ls_matrix_type full
_refine_ls_number_parameters 235
_refine_ls_number_reflns 1615
_refine_ls_number_restraints 225
_refine_ls_restrained_S_all 1.143
_refine_ls_R_factor_all 0.1029
_refine_ls_R_factor_gt 0.0761
_refine_ls_shift/su_max 0.000
_refine_ls_shift/su_mean 0.000
_refine_ls_structure_factor_coef Fsqd
_refine_ls_weighting_details 'w=1/[\s^2^(Fo^2^)+19.0173P] where P=(Fo^2^+2Fc^2^)/3'
_refine_ls_weighting_scheme calc
_refine_ls_wR_factor_gt 0.1220
_refine_ls_wR_factor_ref 0.1337
_reflns_Friedel_coverage 0.000
_reflns_number_gt 1228
_reflns_number_total 1615
_reflns_threshold_expression 'I > 2\s(I)'
_cod_data_source_file d5cy01041a2.cif
_cod_data_source_block hn697_224_3_0m_a
_cod_original_cell_volume 2095.2(12)
_cod_database_code 1575972
_shelx_shelxl_version_number 2019/3
_shelx_space_group_comment
;
The symmetry employed for this shelxl refinement is uniquely defined
by the following loop, which should always be used as a source of
symmetry information in preference to the above space-group names.
They are only intended as comments.
;
_olex2_refinement_description
;
1. Fixed Uiso
 At 1.2 times of:
  All C(H) groups
2. Rigid body (RIGU) restrains
 All non-hydrogen atoms
 with sigma for 1-2 distances of 0.004 and sigma for 1-3 distances of 0.004
3.a Aromatic/amide H refined with riding coordinates:
 C2(H2), C3(H3), C4(H4), C5(H5), C6(H6), C8(H8), C9(H9), C10(H10), C12(H12),
 C14(H14), C15(H15), C16(H16), C17(H17), C18(H18), C19(H19)
;
_smtbx_masks_void_probe_radius 1.2
_smtbx_masks_void_truncation_radius 1.2
_olex2_submission_special_instructions 'No special instructions were received'

loop_
_space_group_symop_operation_xyz
'x, y, z'
'-x+1/2, y+1/2, -z+1/2'
'-x, -y, -z'
'x-1/2, -y-1/2, z-1/2'

loop_
_atom_site_label
_atom_site_type_symbol
_atom_site_fract_x
_atom_site_fract_y
_atom_site_fract_z
_atom_site_U_iso_or_equiv
_atom_site_adp_type
_atom_site_occupancy
_atom_site_site_symmetry_order
_atom_site_calc_flag
_atom_site_refinement_flags_posn
_atom_site_refinement_flags_adp
_atom_site_refinement_flags_occupancy
_atom_site_disorder_assembly
_atom_site_disorder_group
Cr1 Cr 0.47677(11) 0.7610(3) 0.68088(11) 0.0380(7) Uani 1 1 d . . . . .
Cl1 Cl 0.56838(19) 0.7718(5) 0.81202(18) 0.0597(11) Uani 1 1 d . . . . .
Cl2 Cl 0.4643(2) 0.4862(4) 0.6862(2) 0.0555(11) Uani 1 1 d . . . . .
Cl3 Cl 0.4811(2) 1.0342(4) 0.6596(2) 0.0543(11) Uani 1 1 d . . . . .
N1 N 0.5634(5) 0.7338(11) 0.6025(5) 0.034(2) Uani 1 1 d . . . . .
N2 N 0.3966(5) 0.7463(11) 0.5666(5) 0.033(2) Uani 1 1 d . . . . .
N3 N 0.3526(5) 0.7868(11) 0.7058(6) 0.039(3) Uani 1 1 d . . . . .
C1 C 0.6572(7) 0.7424(15) 0.6264(6) 0.027(3) Uani 1 1 d . . . . .
C2 C 0.7013(7) 0.6375(15) 0.6880(7) 0.045(3) Uani 1 1 d . . . . .
H2 H 0.670777 0.565526 0.713502 0.054 Uiso 1 1 calc R U . . .
C3 C 0.7915(8) 0.6420(16) 0.7108(7) 0.047(3) Uani 1 1 d . . . . .
H3 H 0.821778 0.567441 0.749076 0.056 Uiso 1 1 calc R U . . .
C4 C 0.8370(8) 0.7548(17) 0.6778(8) 0.056(4) Uani 1 1 d . . . . .
H4 H 0.897460 0.759485 0.694955 0.068 Uiso 1 1 calc R U . . .
C5 C 0.7922(8) 0.8599(17) 0.6195(8) 0.057(4) Uani 1 1 d . . . . .
H5 H 0.823066 0.937018 0.597570 0.069 Uiso 1 1 calc R U . . .
C6 C 0.7024(7) 0.8554(16) 0.5919(7) 0.046(3) Uani 1 1 d . . . . .
H6 H 0.673102 0.926621 0.551130 0.056 Uiso 1 1 calc R U . . .
C7 C 0.4309(7) 0.7255(14) 0.5009(7) 0.031(3) Uani 1 1 d . . . . .
C8 C 0.3767(7) 0.7100(14) 0.4206(7) 0.043(3) Uani 1 1 d . . . . .
H8 H 0.400526 0.696104 0.374319 0.052 Uiso 1 1 calc R U . . .
C9 C 0.2868(7) 0.7155(16) 0.4098(7) 0.051(4) Uani 1 1 d . . . . .
H9 H 0.249488 0.702723 0.356818 0.061 Uiso 1 1 calc R U . . .
C10 C 0.2547(7) 0.7405(15) 0.4799(7) 0.043(3) Uani 1 1 d . . . . .
H10 H 0.194775 0.748472 0.473891 0.051 Uiso 1 1 calc R U . . .
C11 C 0.3107(7) 0.7541(14) 0.5602(7) 0.031(3) Uani 1 1 d . . . . .
C12 C 0.5268(7) 0.7255(14) 0.5227(7) 0.039(3) Uani 1 1 d . . . . .
H12 H 0.558922 0.719899 0.482000 0.046 Uiso 1 1 calc R U . . .
C13 C 0.3325(8) 0.8116(14) 0.7845(7) 0.040(3) Uani 1 1 d . . . . .
C14 C 0.3809(8) 0.9203(15) 0.8420(7) 0.052(4) Uani 1 1 d . . . . .
H14 H 0.425854 0.976769 0.827445 0.063 Uiso 1 1 calc R U . . .
C15 C 0.3640(9) 0.9458(17) 0.9185(8) 0.065(4) Uani 1 1 d . . . . .
H15 H 0.396975 1.018760 0.955874 0.078 Uiso 1 1 calc R U . . .
C16 C 0.2971(10) 0.8619(19) 0.9402(9) 0.075(5) Uani 1 1 d . . . . .
H16 H 0.285712 0.876642 0.992936 0.091 Uiso 1 1 calc R U . . .
C17 C 0.2471(9) 0.756(2) 0.8836(8) 0.073(4) Uani 1 1 d . . . . .
H17 H 0.200568 0.702751 0.896985 0.088 Uiso 1 1 calc R U . . .
C18 C 0.2667(8) 0.7317(17) 0.8086(8) 0.060(4) Uani 1 1 d . . . . .
H18 H 0.234179 0.657385 0.771737 0.072 Uiso 1 1 calc R U . . .
C19 C 0.2892(8) 0.7774(14) 0.6401(7) 0.043(3) Uani 1 1 d . . . . .
H19 H 0.231543 0.785287 0.644051 0.052 Uiso 1 1 calc R U . . .

loop_
_atom_site_aniso_label
_atom_site_aniso_U_11
_atom_site_aniso_U_22
_atom_site_aniso_U_33
_atom_site_aniso_U_23
_atom_site_aniso_U_13
_atom_site_aniso_U_12
Cr1 0.0272(12) 0.0480(15) 0.0329(12) 0.0005(12) -0.0045(9) -0.0007(11)
Cl1 0.0348(19) 0.099(3) 0.0357(19) -0.006(2) -0.0107(15) 0.010(2)
Cl2 0.049(2) 0.048(2) 0.066(2) 0.006(2) 0.0070(19) -0.0022(19)
Cl3 0.048(2) 0.046(2) 0.063(2) 0.000(2) 0.0012(19) -0.0037(19)
N1 0.016(4) 0.042(7) 0.040(5) 0.002(6) 0.001(4) 0.009(5)
N2 0.024(4) 0.042(6) 0.033(5) 0.002(6) 0.004(4) -0.010(5)
N3 0.027(6) 0.054(8) 0.035(5) 0.002(6) 0.006(4) 0.002(5)
C1 0.019(5) 0.039(8) 0.024(6) -0.005(5) 0.008(5) 0.012(5)
C2 0.034(6) 0.053(9) 0.037(8) 0.010(6) -0.012(6) 0.000(6)
C3 0.038(6) 0.049(9) 0.042(8) -0.013(7) -0.014(6) 0.010(6)
C4 0.036(8) 0.066(10) 0.057(9) -0.011(7) -0.010(6) 0.001(7)
C5 0.033(6) 0.065(10) 0.072(10) 0.008(7) 0.010(7) -0.001(7)
C6 0.033(6) 0.065(9) 0.041(8) 0.005(7) 0.009(6) 0.000(6)
C7 0.024(5) 0.038(8) 0.027(5) 0.002(6) 0.000(4) -0.016(6)
C8 0.040(6) 0.049(9) 0.032(6) -0.011(7) -0.006(5) -0.007(7)
C9 0.038(6) 0.079(11) 0.023(6) -0.006(7) -0.018(5) -0.011(7)
C10 0.021(6) 0.060(9) 0.040(5) 0.011(8) -0.005(4) -0.002(7)
C11 0.022(5) 0.036(8) 0.031(5) 0.015(7) -0.002(4) -0.007(6)
C12 0.025(5) 0.055(9) 0.037(6) 0.004(7) 0.010(5) -0.004(6)
C13 0.042(8) 0.040(9) 0.040(6) 0.006(6) 0.012(6) 0.007(6)
C14 0.057(9) 0.060(10) 0.044(7) -0.005(6) 0.020(7) -0.008(7)
C15 0.081(10) 0.075(11) 0.044(7) -0.009(8) 0.023(7) 0.006(8)
C16 0.094(12) 0.104(13) 0.036(9) 0.016(8) 0.030(8) 0.007(8)
C17 0.063(10) 0.103(13) 0.065(9) 0.014(8) 0.038(8) 0.000(9)
C18 0.070(9) 0.064(10) 0.053(8) 0.006(8) 0.030(7) -0.010(7)
C19 0.031(7) 0.056(10) 0.042(5) 0.007(7) 0.005(5) -0.010(7)

loop_
_atom_type_symbol
_atom_type_description
_atom_type_scat_dispersion_real
_atom_type_scat_dispersion_imag
_atom_type_scat_source
C C 0.0033 0.0016 'International Tables Vol C Tables 4.2.6.8 and 6.1.1.4'
H H 0.0000 0.0000 'International Tables Vol C Tables 4.2.6.8 and 6.1.1.4'
Cl Cl 0.1484 0.1585 'International Tables Vol C Tables 4.2.6.8 and 6.1.1.4'
Cr Cr 0.3209 0.6236 'International Tables Vol C Tables 4.2.6.8 and 6.1.1.4'
N N 0.0061 0.0033 'International Tables Vol C Tables 4.2.6.8 and 6.1.1.4'
O O 0.0106 0.0060 'International Tables Vol C Tables 4.2.6.8 and 6.1.1.4'

loop_
_geom_angle_atom_site_label_1
_geom_angle_atom_site_label_2
_geom_angle_atom_site_label_3
_geom_angle
_geom_angle_site_symmetry_1
_geom_angle_site_symmetry_3
_geom_angle_publ_flag
Cl1 Cr1 Cl2 92.55(15) . . ?
Cl1 Cr1 Cl3 93.87(15) . . ?
Cl2 Cr1 Cl3 173.49(15) . . ?
N1 Cr1 Cl1 102.6(3) . . ?
N1 Cr1 Cl2 89.4(3) . . ?
N1 Cr1 Cl3 88.2(3) . . ?
N1 Cr1 N3 154.4(3) . . ?
N2 Cr1 Cl1 178.7(3) . . ?
N2 Cr1 Cl2 86.2(3) . . ?
N2 Cr1 Cl3 87.4(3) . . ?
N2 Cr1 N1 77.4(4) . . ?
N2 Cr1 N3 77.0(4) . . ?
N3 Cr1 Cl1 103.0(3) . . ?
N3 Cr1 Cl2 90.2(3) . . ?
N3 Cr1 Cl3 89.5(3) . . ?
C1 N1 Cr1 127.5(7) . . ?
C12 N1 Cr1 114.9(7) . . ?
C12 N1 C1 117.2(9) . . ?
C7 N2 Cr1 118.4(7) . . ?
C7 N2 C11 123.2(9) . . ?
C11 N2 Cr1 118.3(7) . . ?
C13 N3 Cr1 127.8(7) . . ?
C19 N3 Cr1 114.2(8) . . ?
C19 N3 C13 118.0(10) . . ?
C2 C1 N1 118.0(10) . . ?
C6 C1 N1 121.5(10) . . ?
C6 C1 C2 120.5(10) . . ?
C1 C2 H2 120.6 . . ?
C3 C2 C1 118.9(12) . . ?
C3 C2 H2 120.6 . . ?
C2 C3 H3 119.5 . . ?
C4 C3 C2 121.0(13) . . ?
C4 C3 H3 119.5 . . ?
C3 C4 H4 120.5 . . ?
C5 C4 C3 119.0(12) . . ?
C5 C4 H4 120.5 . . ?
C4 C5 H5 119.0 . . ?
C4 C5 C6 122.0(13) . . ?
C6 C5 H5 119.0 . . ?
C1 C6 C5 118.4(12) . . ?
C1 C6 H6 120.8 . . ?
C5 C6 H6 120.8 . . ?
N2 C7 C8 119.8(10) . . ?
N2 C7 C12 113.7(9) . . ?
C8 C7 C12 126.5(11) . . ?
C7 C8 H8 120.1 . . ?
C9 C8 C7 119.8(11) . . ?
C9 C8 H8 120.1 . . ?
C8 C9 H9 121.0 . . ?
C10 C9 C8 118.0(10) . . ?
C10 C9 H9 121.0 . . ?
C9 C10 H10 119.5 . . ?
C9 C10 C11 121.1(10) . . ?
C11 C10 H10 119.5 . . ?
N2 C11 C10 118.1(10) . . ?
N2 C11 C19 113.1(10) . . ?
C10 C11 C19 128.9(10) . . ?
N1 C12 C7 115.4(10) . . ?
N1 C12 H12 122.3 . . ?
C7 C12 H12 122.3 . . ?
C14 C13 N3 120.2(11) . . ?
C18 C13 N3 122.8(12) . . ?
C18 C13 C14 117.0(12) . . ?
C13 C14 H14 119.1 . . ?
C15 C14 C13 121.7(13) . . ?
C15 C14 H14 119.1 . . ?
C14 C15 H15 120.4 . . ?
C14 C15 C16 119.2(14) . . ?
C16 C15 H15 120.4 . . ?
C15 C16 H16 120.0 . . ?
C17 C16 C15 120.1(14) . . ?
C17 C16 H16 120.0 . . ?
C16 C17 H17 120.5 . . ?
C18 C17 C16 119.1(14) . . ?
C18 C17 H17 120.5 . . ?
C13 C18 H18 118.6 . . ?
C17 C18 C13 122.9(14) . . ?
C17 C18 H18 118.6 . . ?
N3 C19 C11 117.4(10) . . ?
N3 C19 H19 121.3 . . ?
C11 C19 H19 121.3 . . ?

loop_
_geom_bond_atom_site_label_1
_geom_bond_atom_site_label_2
_geom_bond_distance
_geom_bond_site_symmetry_2
_geom_bond_publ_flag
Cr1 Cl1 2.283(3) . ?
Cr1 Cl2 2.308(4) . ?
Cr1 Cl3 2.313(4) . ?
Cr1 N1 2.099(8) . ?
Cr1 N2 1.994(8) . ?
Cr1 N3 2.108(9) . ?
N1 C1 1.441(12) . ?
N1 C12 1.296(12) . ?
N2 C7 1.325(12) . ?
N2 C11 1.338(12) . ?
N3 C13 1.412(13) . ?
N3 C19 1.283(12) . ?
C1 C2 1.390(14) . ?
C1 C6 1.383(15) . ?
C2 H2 0.9300 . ?
C2 C3 1.385(14) . ?
C3 H3 0.9300 . ?
C3 C4 1.371(16) . ?
C4 H4 0.9300 . ?
C4 C5 1.362(16) . ?
C5 H5 0.9300 . ?
C5 C6 1.383(15) . ?
C6 H6 0.9300 . ?
C7 C8 1.391(13) . ?
C7 C12 1.470(14) . ?
C8 H8 0.9300 . ?
C8 C9 1.389(14) . ?
C9 H9 0.9300 . ?
C9 C10 1.376(14) . ?
C10 H10 0.9300 . ?
C10 C11 1.400(14) . ?
C11 C19 1.440(14) . ?
C12 H12 0.9300 . ?
C13 C14 1.396(15) . ?
C13 C18 1.371(15) . ?
C14 H14 0.9300 . ?
C14 C15 1.356(15) . ?
C15 H15 0.9300 . ?
C15 C16 1.384(17) . ?
C16 H16 0.9300 . ?
C16 C17 1.381(18) . ?
C17 H17 0.9300 . ?
C17 C18 1.350(16) . ?
C18 H18 0.9300 . ?
C19 H19 0.9300 . ?

loop_
_geom_torsion_atom_site_label_1
_geom_torsion_atom_site_label_2
_geom_torsion_atom_site_label_3
_geom_torsion_atom_site_label_4
_geom_torsion
_geom_torsion_site_symmetry_1
_geom_torsion_site_symmetry_2
_geom_torsion_site_symmetry_3
_geom_torsion_site_symmetry_4
_geom_torsion_publ_flag
Cr1 N1 C1 C2 57.9(14) . . . . ?
Cr1 N1 C1 C6 -119.5(10) . . . . ?
Cr1 N1 C12 C7 -4.0(14) . . . . ?
Cr1 N2 C7 C8 178.1(9) . . . . ?
Cr1 N2 C7 C12 -3.4(13) . . . . ?
Cr1 N2 C11 C10 -178.8(9) . . . . ?
Cr1 N2 C11 C19 1.8(14) . . . . ?
Cr1 N3 C13 C14 43.3(15) . . . . ?
Cr1 N3 C13 C18 -136.1(10) . . . . ?
Cr1 N3 C19 C11 -1.1(14) . . . . ?
N1 C1 C2 C3 178.9(10) . . . . ?
N1 C1 C6 C5 178.1(10) . . . . ?
N2 C7 C8 C9 -0.4(18) . . . . ?
N2 C7 C12 N1 4.9(16) . . . . ?
N2 C11 C19 N3 -0.3(17) . . . . ?
N3 C13 C14 C15 -179.3(11) . . . . ?
N3 C13 C18 C17 -179.5(12) . . . . ?
C1 N1 C12 C7 -176.9(10) . . . . ?
C1 C2 C3 C4 4.4(18) . . . . ?
C2 C1 C6 C5 0.8(17) . . . . ?
C2 C3 C4 C5 -2.3(19) . . . . ?
C3 C4 C5 C6 -1(2) . . . . ?
C4 C5 C6 C1 1.4(19) . . . . ?
C6 C1 C2 C3 -3.6(17) . . . . ?
C7 N2 C11 C10 -0.5(18) . . . . ?
C7 N2 C11 C19 -179.9(11) . . . . ?
C7 C8 C9 C10 1.6(19) . . . . ?
C8 C7 C12 N1 -176.8(12) . . . . ?
C8 C9 C10 C11 -2.3(19) . . . . ?
C9 C10 C11 N2 1.7(19) . . . . ?
C9 C10 C11 C19 -178.9(13) . . . . ?
C10 C11 C19 N3 -179.8(12) . . . . ?
C11 N2 C7 C8 -0.2(18) . . . . ?
C11 N2 C7 C12 178.3(11) . . . . ?
C12 N1 C1 C2 -130.2(11) . . . . ?
C12 N1 C1 C6 52.4(15) . . . . ?
C12 C7 C8 C9 -178.7(12) . . . . ?
C13 N3 C19 C11 179.2(11) . . . . ?
C13 C14 C15 C16 0(2) . . . . ?
C14 C13 C18 C17 1.0(19) . . . . ?
C14 C15 C16 C17 -1(2) . . . . ?
C15 C16 C17 C18 3(2) . . . . ?
C16 C17 C18 C13 -2(2) . . . . ?
C18 C13 C14 C15 0.2(19) . . . . ?
C19 N3 C13 C14 -137.1(12) . . . . ?
C19 N3 C13 C18 43.5(17) . . . . ?

loop_
_smtbx_masks_void_nr
_smtbx_masks_void_average_x
_smtbx_masks_void_average_y
_smtbx_masks_void_average_z
_smtbx_masks_void_volume
_smtbx_masks_void_count_electrons
_smtbx_masks_void_content
1 0.000 0.000 0.500 151.7 29.0 '2 H2O'
2 0.500 0.500 0.000 151.7 29.0 '2 H2O'
